data_4109820
loop_
_publ_author_name
'Victor I. Ovcharenko'
'Elena V. Gorelik'
'Sergey V. Fokin'
'Galina V. Romanenko'
'Vladimir N. Ikorskii'
'Anna V. Krashilina'
'Vladimir K. Cherkasov'
'Gleb A. Abakumov'

_publ_section_title
;
 Ligand Effects on the Ferro- to Antiferromagnetic Exchange Ratio in
 Bis(o-Semiquinonato)copper(II)
;
_journal_name_full 'Journal of the American Chemical Society'
_journal_page_first 10512
_journal_page_last 10521
_journal_paper_doi 10.1021/ja072463b
_journal_volume 129
_journal_year 2007
_chemical_formula_sum 'C46 H62 Cu N3 O6'
_chemical_formula_weight 816.53
_chemical_name_systematic
; 
[bis(3,6-di-tert-butyl-o-benzosemiquinonato)
(2-(pyridine-3-yl)-4,4,5,5-tetramethyl-4,5-dihydro-1H-imidazole-3-oxide-1-oxyl))
copper(II)] benzene solvate 
;
_space_group_IT_number 14
_symmetry_cell_setting monoclinic
_symmetry_space_group_name_Hall '-P 2ybc'
_symmetry_space_group_name_H-M 'P 1 21/c 1'
_atom_sites_solution_hydrogens geom
_atom_sites_solution_primary direct
_atom_sites_solution_secondary difmap
_audit_creation_method SHELXL-97
_cell_angle_alpha 90.00
_cell_angle_beta 108.990(3)
_cell_angle_gamma 90.00
_cell_formula_units_Z 4
_cell_length_a 22.851(3)
_cell_length_b 11.9080(17)
_cell_length_c 17.448(3)
_cell_measurement_reflns_used 4634
_cell_measurement_temperature 240(2)
_cell_measurement_theta_max 23.16
_cell_measurement_theta_min 2.34
_cell_volume 4489.4(12)
_computing_cell_refinement 'Bruker SMART'
_computing_data_collection 'Bruker SMART'
_computing_data_reduction 'Bruker SAINT'
_computing_molecular_graphics 'Bruker SHELXTL'
_computing_publication_material 'Bruker SHELXTL'
_computing_structure_refinement 'SHELXL-97 (Sheldrick, 1997)'
_computing_structure_solution 'SHELXS-97 (Sheldrick, 1990)'
_diffrn_ambient_temperature 240(2)
_diffrn_measured_fraction_theta_full 0.992
_diffrn_measured_fraction_theta_max 0.992
_diffrn_measurement_device_type 'CCD area detector'
_diffrn_measurement_method 'phi and omega scans'
_diffrn_radiation_monochromator graphite
_diffrn_radiation_source 'fine-focus sealed tube'
_diffrn_radiation_type MoK\a
_diffrn_radiation_wavelength 0.71073
_diffrn_reflns_av_R_equivalents 0.0718
_diffrn_reflns_av_sigmaI/netI 0.0695
_diffrn_reflns_limit_h_max 25
_diffrn_reflns_limit_h_min -24
_diffrn_reflns_limit_k_max 13
_diffrn_reflns_limit_k_min -13
_diffrn_reflns_limit_l_max 19
_diffrn_reflns_limit_l_min -14
_diffrn_reflns_number 17685
_diffrn_reflns_theta_full 23.31
_diffrn_reflns_theta_max 23.31
_diffrn_reflns_theta_min 1.88
_exptl_absorpt_coefficient_mu 0.535
_exptl_absorpt_correction_type none
_exptl_crystal_colour black
_exptl_crystal_density_diffrn 1.208
_exptl_crystal_density_meas 0
_exptl_crystal_description parallelepiped
_exptl_crystal_F_000 1744
_refine_diff_density_max 0.422
_refine_diff_density_min -0.977
_refine_diff_density_rms 0.072
_refine_ls_extinction_coef 0.0000(4)
_refine_ls_extinction_expression Fc^*^=kFc[1+0.001xFc^2^\l^3^/sin(2\q)]^-1/4^
_refine_ls_extinction_method SHELXL
_refine_ls_goodness_of_fit_ref 0.672
_refine_ls_hydrogen_treatment mixed
_refine_ls_matrix_type full
_refine_ls_number_parameters 754
_refine_ls_number_reflns 6442
_refine_ls_number_restraints 0
_refine_ls_restrained_S_all 0.672
_refine_ls_R_factor_all 0.0715
_refine_ls_R_factor_gt 0.0580
_refine_ls_shift/su_max 3.385
_refine_ls_shift/su_mean 0.007
_refine_ls_structure_factor_coef Fsqd
_refine_ls_weighting_details 'calc w=1/[\s^2^(Fo^2^)+(0.1645P)^2^+13.7989P] where P=(Fo^2^+2Fc^2^)/3'
_refine_ls_weighting_scheme calc
_refine_ls_wR_factor_gt 0.1586
_refine_ls_wR_factor_ref 0.1754
_reflns_number_gt 5282
_reflns_number_total 6442
_reflns_threshold_expression >2sigma(I)
_cod_data_source_file ja072463bsi20070522_080040_6.cif
_cod_data_source_block fnn2
_cod_original_cell_volume 4489.4(11)
_cod_database_code 4109820

loop_
_symmetry_equiv_pos_as_xyz
'x, y, z'
'-x, y+1/2, -z+1/2'
'-x, -y, -z'
'x, -y-1/2, z-1/2'

loop_
_atom_site_label
_atom_site_type_symbol
_atom_site_fract_x
_atom_site_fract_y
_atom_site_fract_z
_atom_site_U_iso_or_equiv
_atom_site_adp_type
_atom_site_occupancy
_atom_site_symmetry_multiplicity
_atom_site_calc_flag
Cu Cu 0.66837(2) 0.03738(4) 0.79447(3) 0.0316(2) Uani 1 1 d
O1 O 0.59567(12) 0.1310(2) 0.77823(16) 0.0359(7) Uani 1 1 d
C1 C 0.57946(17) 0.1364(3) 0.8418(2) 0.0309(9) Uani 1 1 d
C2 C 0.52902(18) 0.2032(3) 0.8473(3) 0.0347(10) Uani 1 1 d
C3 C 0.4891(2) 0.2700(4) 0.7737(3) 0.0444(11) Uani 1 1 d
C31 C 0.4377(4) 0.3319(8) 0.7928(6) 0.082(2) Uani 1 1 d
H53A H 0.450(3) 0.388(6) 0.835(4) 0.10(3) Uiso 1 1 d
H53B H 0.415(3) 0.285(6) 0.803(5) 0.10(3) Uiso 1 1 d
H53C H 0.412(3) 0.355(6) 0.739(5) 0.10(2) Uiso 1 1 d
C32 C 0.5284(3) 0.3569(5) 0.7488(4) 0.0590(14) Uani 1 1 d
H47A H 0.568(4) 0.321(6) 0.732(4) 0.11(2) Uiso 1 1 d
H47B H 0.545(2) 0.409(5) 0.789(3) 0.058(15) Uiso 1 1 d
H47C H 0.503(2) 0.392(4) 0.699(3) 0.038(12) Uiso 1 1 d
C33 C 0.4596(3) 0.1897(6) 0.7038(4) 0.0687(17) Uani 1 1 d
H39A H 0.490(2) 0.153(4) 0.682(3) 0.052(14) Uiso 1 1 d
H39B H 0.436(3) 0.234(5) 0.655(4) 0.067(16) Uiso 1 1 d
H39C H 0.429(4) 0.146(6) 0.712(4) 0.10(3) Uiso 1 1 d
C4 C 0.5193(2) 0.2011(4) 0.9201(3) 0.0441(11) Uani 1 1 d
H28A H 0.488(2) 0.250(4) 0.929(2) 0.037(11) Uiso 1 1 d
C5 C 0.5546(2) 0.1354(4) 0.9871(3) 0.0433(11) Uani 1 1 d
H24A H 0.5429(18) 0.135(3) 1.032(3) 0.030(11) Uiso 1 1 d
C6 C 0.60290(18) 0.0681(3) 0.9862(2) 0.0330(9) Uani 1 1 d
C7 C 0.6405(2) -0.0057(4) 1.0569(2) 0.0388(10) Uani 1 1 d
C71 C 0.7087(3) 0.0278(6) 1.0838(4) 0.0544(14) Uani 1 1 d
H40A H 0.723(3) 0.015(5) 1.050(4) 0.061(19) Uiso 1 1 d
H40B H 0.732(2) -0.027(4) 1.130(3) 0.051(13) Uiso 1 1 d
H40C H 0.711(2) 0.106(5) 1.100(3) 0.054(15) Uiso 1 1 d
C72 C 0.6187(3) 0.0089(6) 1.1308(4) 0.0544(14) Uani 1 1 d
H42A H 0.621(2) 0.083(5) 1.144(3) 0.054(15) Uiso 1 1 d
H42B H 0.638(2) -0.035(4) 1.172(4) 0.055(16) Uiso 1 1 d
H42C H 0.585(3) -0.018(5) 1.118(4) 0.06(2) Uiso 1 1 d
C73 C 0.6326(3) -0.1288(5) 1.0312(4) 0.0547(14) Uani 1 1 d
H49A H 0.640(3) -0.139(5) 0.986(4) 0.074(19) Uiso 1 1 d
H49B H 0.587(3) -0.154(4) 1.005(3) 0.056(14) Uiso 1 1 d
H49C H 0.649(2) -0.163(4) 1.073(3) 0.054(16) Uiso 1 1 d
C8 C 0.61603(17) 0.0688(3) 0.9114(2) 0.0291(9) Uani 1 1 d
O2 O 0.66002(12) 0.0101(2) 0.90049(16) 0.0337(6) Uani 1 1 d
O1A O 0.72980(12) -0.0784(2) 0.80486(16) 0.0348(7) Uani 1 1 d
C1A C 0.73683(17) -0.1017(3) 0.7368(2) 0.0296(9) Uani 1 1 d
C2A C 0.77931(18) -0.1858(3) 0.7279(3) 0.0349(9) Uani 1 1 d
C3A C 0.8216(2) -0.2478(4) 0.8023(3) 0.0423(11) Uani 1 1 d
C31A C 0.7835(3) -0.3046(5) 0.8493(4) 0.0643(16) Uani 1 1 d
H50A H 0.754(2) -0.353(4) 0.815(3) 0.046(14) Uiso 1 1 d
H50B H 0.757(3) -0.242(5) 0.869(3) 0.072(16) Uiso 1 1 d
H50C H 0.806(3) -0.345(5) 0.888(3) 0.064(17) Uiso 1 1 d
C32A C 0.8602(3) -0.3383(5) 0.7794(4) 0.0627(15) Uani 1 1 d
H41A H 0.885(2) -0.295(4) 0.751(3) 0.059(15) Uiso 1 1 d
H41B H 0.836(2) -0.389(5) 0.742(3) 0.055(15) Uiso 1 1 d
H41C H 0.890(2) -0.372(4) 0.833(3) 0.060(15) Uiso 1 1 d
C33A C 0.8657(3) -0.1601(5) 0.8581(4) 0.0553(13) Uani 1 1 d
H35A H 0.888(3) -0.128(5) 0.827(4) 0.078(19) Uiso 1 1 d
H35B H 0.889(2) -0.202(4) 0.898(3) 0.044(13) Uiso 1 1 d
H35C H 0.838(2) -0.113(4) 0.879(3) 0.054(14) Uiso 1 1 d
C4A C 0.7805(2) -0.2012(4) 0.6514(3) 0.0417(11) Uani 1 1 d
H19A H 0.811(2) -0.248(4) 0.641(2) 0.037(11) Uiso 1 1 d
C5A C 0.7431(2) -0.1391(4) 0.5832(3) 0.0413(11) Uani 1 1 d
H22A H 0.7466(17) -0.154(3) 0.540(2) 0.020(10) Uiso 1 1 d
C6A C 0.70211(18) -0.0596(3) 0.5874(2) 0.0326(9) Uani 1 1 d
C7A C 0.6612(2) 0.0071(4) 0.5129(2) 0.0400(10) Uani 1 1 d
C71A C 0.6763(3) 0.1333(5) 0.5252(4) 0.0536(13) Uani 1 1 d
H48A H 0.668(2) 0.162(4) 0.566(4) 0.061(17) Uiso 1 1 d
H48B H 0.654(2) 0.163(4) 0.476(3) 0.052(14) Uiso 1 1 d
H48C H 0.725(3) 0.146(5) 0.545(3) 0.074(17) Uiso 1 1 d
C72A C 0.6741(3) -0.0301(7) 0.4355(3) 0.0615(16) Uani 1 1 d
H43A H 0.661(3) -0.106(5) 0.425(3) 0.070(19) Uiso 1 1 d
H43B H 0.717(3) -0.021(4) 0.446(3) 0.044(13) Uiso 1 1 d
H43C H 0.653(3) 0.014(4) 0.397(3) 0.055(16) Uiso 1 1 d
C73A C 0.5934(2) -0.0141(6) 0.5021(4) 0.0553(14) Uani 1 1 d
H37A H 0.580(3) -0.088(6) 0.495(4) 0.09(2) Uiso 1 1 d
H37B H 0.572(3) 0.029(5) 0.464(4) 0.09(2) Uiso 1 1 d
H37C H 0.5839(18) 0.010(3) 0.550(3) 0.029(10) Uiso 1 1 d
C8A C 0.69835(18) -0.0379(3) 0.6662(2) 0.0306(9) Uani 1 1 d
O2A O 0.66302(13) 0.0365(2) 0.68075(16) 0.0359(7) Uani 1 1 d
O01 O 0.86189(16) 0.0873(3) 1.0575(2) 0.0569(9) Uani 1 1 d
N1 N 0.86831(15) 0.1893(3) 1.0805(2) 0.0352(8) Uani 1 1 d
C01 C 0.9074(2) 0.2205(4) 1.1647(2) 0.0396(10) Uani 1 1 d
C02 C 0.8908(4) 0.1465(7) 1.2251(4) 0.080(2) Uani 1 1 d
H52A H 0.842(2) 0.182(4) 1.210(3) 0.051(14) Uiso 1 1 d
H52B H 0.922(3) 0.177(5) 1.281(4) 0.09(2) Uiso 1 1 d
H52C H 0.892(4) 0.088(8) 1.224(5) 0.12(4) Uiso 1 1 d
C03 C 0.9741(3) 0.1956(7) 1.1696(4) 0.075(2) Uani 1 1 d
H46A H 0.982(2) 0.144(4) 1.153(3) 0.044(16) Uiso 1 1 d
H46B H 1.003(3) 0.214(5) 1.231(4) 0.075(17) Uiso 1 1 d
H46C H 0.981(3) 0.256(6) 1.118(4) 0.09(2) Uiso 1 1 d
C04 C 0.8941(2) 0.3471(4) 1.1666(2) 0.0415(11) Uani 1 1 d
C05 C 0.9491(4) 0.4227(6) 1.2026(5) 0.084(2) Uani 1 1 d
H54A H 0.978(2) 0.390(4) 1.165(3) 0.039(12) Uiso 1 1 d
H54B H 0.966(2) 0.401(4) 1.251(3) 0.055(15) Uiso 1 1 d
H54C H 0.924(4) 0.488(8) 1.204(5) 0.14(3) Uiso 1 1 d
C06 C 0.8424(4) 0.3717(8) 1.2036(4) 0.079(2) Uani 1 1 d
H56A H 0.836(3) 0.440(7) 1.200(4) 0.10(3) Uiso 1 1 d
H56B H 0.867(3) 0.355(6) 1.266(5) 0.12(3) Uiso 1 1 d
H56C H 0.798(3) 0.326(6) 1.173(4) 0.10(2) Uiso 1 1 d
N2 N 0.86627(15) 0.3726(3) 1.0779(2) 0.0360(8) Uani 1 1 d
O02 O 0.85589(18) 0.4743(3) 1.0524(2) 0.0623(10) Uani 1 1 d
C07 C 0.84773(17) 0.2793(3) 1.0326(2) 0.0296(9) Uani 1 1 d
C08 C 0.80986(17) 0.2779(3) 0.9471(2) 0.0304(9) Uani 1 1 d
C09 C 0.77401(18) 0.1842(4) 0.9137(3) 0.0335(9) Uani 1 1 d
H30A H 0.7789(17) 0.124(3) 0.947(2) 0.028(10) Uiso 1 1 d
N3 N 0.73515(15) 0.1812(3) 0.8374(2) 0.0371(8) Uani 1 1 d
C010 C 0.7314(2) 0.2711(4) 0.7907(3) 0.0391(10) Uani 1 1 d
H33A H 0.7018(18) 0.265(3) 0.741(2) 0.023(9) Uiso 1 1 d
C011 C 0.7660(2) 0.3667(4) 0.8184(3) 0.0442(11) Uani 1 1 d
H25A H 0.760(2) 0.423(4) 0.787(3) 0.038(12) Uiso 1 1 d
C012 C 0.8043(2) 0.3705(4) 0.8963(3) 0.0392(10) Uani 1 1 d
H36A H 0.826(2) 0.430(4) 0.914(3) 0.048(14) Uiso 1 1 d
C1S C 1.0130(4) 0.1193(6) 0.9313(3) 0.073(2) Uani 1 1 d
H45A H 1.005(4) 0.059(7) 0.928(5) 0.11(3) Uiso 1 1 d
C2S C 1.0636(3) 0.1681(6) 0.9189(3) 0.0653(16) Uani 1 1 d
H44A H 1.093(3) 0.138(4) 0.915(3) 0.053(17) Uiso 1 1 d
C3S C 1.0711(3) 0.2812(5) 0.9247(3) 0.0593(14) Uani 1 1 d
H34A H 1.103(3) 0.313(5) 0.918(3) 0.069(18) Uiso 1 1 d
C4S C 1.0278(3) 0.3474(5) 0.9425(3) 0.0615(14) Uani 1 1 d
H38A H 1.035(3) 0.430(5) 0.948(3) 0.071(17) Uiso 1 1 d
C5S C 0.9780(3) 0.2974(7) 0.9548(4) 0.0708(18) Uani 1 1 d
H51A H 0.955(4) 0.334(7) 0.967(5) 0.11(3) Uiso 1 1 d
C6S C 0.9703(3) 0.1848(6) 0.9484(4) 0.0696(17) Uani 1 1 d
H55A H 0.943(3) 0.149(6) 0.960(4) 0.09(2) Uiso 1 1 d

loop_
_atom_site_aniso_label
_atom_site_aniso_U_11
_atom_site_aniso_U_22
_atom_site_aniso_U_33
_atom_site_aniso_U_23
_atom_site_aniso_U_13
_atom_site_aniso_U_12
Cu 0.0318(3) 0.0354(3) 0.0270(3) -0.0030(2) 0.0088(2) 0.0043(2)
O1 0.0355(15) 0.0394(17) 0.0309(16) 0.0004(12) 0.0085(13) 0.0087(12)
C1 0.030(2) 0.028(2) 0.034(2) -0.0055(17) 0.0084(18) -0.0034(16)
C2 0.028(2) 0.029(2) 0.046(3) 0.0014(18) 0.0105(19) 0.0000(17)
C3 0.043(2) 0.033(2) 0.055(3) 0.004(2) 0.014(2) 0.008(2)
C31 0.068(4) 0.083(5) 0.101(6) 0.041(5) 0.037(4) 0.045(4)
C32 0.067(4) 0.047(3) 0.057(4) 0.011(3) 0.012(3) -0.001(3)
C33 0.061(4) 0.061(4) 0.061(4) 0.002(3) -0.012(3) 0.006(3)
C4 0.041(2) 0.044(3) 0.054(3) -0.001(2) 0.025(2) 0.012(2)
C5 0.052(3) 0.045(3) 0.045(3) 0.001(2) 0.032(2) 0.003(2)
C6 0.034(2) 0.034(2) 0.032(2) -0.0052(17) 0.0112(18) -0.0022(18)
C7 0.046(3) 0.043(2) 0.028(2) 0.0040(19) 0.0122(19) 0.006(2)
C71 0.049(3) 0.073(4) 0.038(3) 0.000(3) 0.010(3) -0.001(3)
C72 0.064(4) 0.064(4) 0.038(3) 0.002(3) 0.021(3) -0.002(3)
C73 0.075(4) 0.047(3) 0.043(3) 0.012(3) 0.021(3) 0.012(3)
C8 0.029(2) 0.027(2) 0.030(2) -0.0038(16) 0.0078(17) -0.0065(17)
O2 0.0327(15) 0.0388(16) 0.0309(15) 0.0018(12) 0.0119(12) 0.0105(13)
O1A 0.0357(15) 0.0419(16) 0.0256(15) 0.0018(12) 0.0084(12) 0.0075(13)
C1A 0.029(2) 0.027(2) 0.032(2) -0.0037(17) 0.0089(17) -0.0069(16)
C2A 0.033(2) 0.032(2) 0.044(3) -0.0017(19) 0.0177(19) -0.0019(18)
C3A 0.038(2) 0.041(3) 0.050(3) 0.009(2) 0.017(2) 0.007(2)
C31A 0.078(4) 0.045(3) 0.073(4) 0.025(3) 0.028(4) 0.013(3)
C32A 0.061(4) 0.055(4) 0.069(4) 0.003(3) 0.017(3) 0.023(3)
C33A 0.045(3) 0.064(4) 0.049(3) 0.009(3) 0.003(3) 0.009(3)
C4A 0.038(2) 0.038(2) 0.051(3) -0.008(2) 0.018(2) -0.001(2)
C5A 0.041(3) 0.051(3) 0.035(3) -0.012(2) 0.018(2) -0.004(2)
C6A 0.033(2) 0.038(2) 0.026(2) -0.0086(17) 0.0080(17) -0.0101(18)
C7A 0.039(2) 0.053(3) 0.027(2) -0.001(2) 0.0097(19) -0.002(2)
C71A 0.069(4) 0.052(3) 0.040(3) 0.012(3) 0.018(3) 0.006(3)
C72A 0.057(4) 0.090(5) 0.035(3) -0.003(3) 0.010(3) 0.005(3)
C73A 0.047(3) 0.077(4) 0.038(3) 0.004(3) 0.007(2) 0.000(3)
C8A 0.028(2) 0.028(2) 0.033(2) -0.0062(17) 0.0059(17) -0.0036(17)
O2A 0.0378(16) 0.0388(17) 0.0270(15) -0.0017(12) 0.0049(12) 0.0065(13)
O01 0.072(2) 0.0315(18) 0.051(2) 0.0010(15) -0.0020(17) 0.0035(16)
N1 0.0343(18) 0.033(2) 0.0323(19) -0.0007(15) 0.0030(15) -0.0011(15)
C01 0.044(2) 0.044(3) 0.026(2) 0.0031(18) 0.0048(19) 0.001(2)
C02 0.116(7) 0.068(5) 0.055(4) 0.009(3) 0.027(4) -0.015(5)
C03 0.049(3) 0.093(5) 0.066(4) -0.026(4) -0.007(3) 0.026(3)
C04 0.047(3) 0.040(2) 0.028(2) -0.0031(18) -0.0004(19) 0.002(2)
C05 0.092(5) 0.059(4) 0.063(4) 0.002(3) -0.026(4) -0.015(4)
C06 0.095(5) 0.096(6) 0.052(4) 0.004(4) 0.031(4) 0.046(5)
N2 0.0383(19) 0.029(2) 0.0344(19) 0.0002(15) 0.0026(16) -0.0010(15)
O02 0.084(3) 0.035(2) 0.048(2) -0.0024(15) -0.0052(18) -0.0066(17)
C07 0.0250(19) 0.030(2) 0.032(2) -0.0002(18) 0.0078(17) -0.0014(16)
C08 0.027(2) 0.031(2) 0.034(2) -0.0008(17) 0.0097(17) 0.0023(16)
C09 0.035(2) 0.033(2) 0.030(2) 0.0020(19) 0.0074(18) 0.0001(18)
N3 0.0359(19) 0.043(2) 0.0272(19) -0.0042(16) 0.0029(15) -0.0010(16)
C010 0.043(3) 0.044(3) 0.026(2) 0.002(2) 0.005(2) 0.004(2)
C011 0.058(3) 0.035(3) 0.036(3) 0.012(2) 0.010(2) 0.004(2)
C012 0.046(3) 0.032(2) 0.036(3) -0.0007(19) 0.008(2) -0.003(2)
C1S 0.124(6) 0.057(4) 0.040(3) -0.008(3) 0.031(3) -0.025(4)
C2S 0.074(4) 0.076(5) 0.051(3) 0.002(3) 0.028(3) 0.018(4)
C3S 0.059(3) 0.072(4) 0.050(3) 0.008(3) 0.022(3) 0.000(3)
C4S 0.066(4) 0.056(4) 0.065(4) 0.009(3) 0.025(3) 0.006(3)
C5S 0.060(4) 0.086(5) 0.071(4) 0.012(3) 0.029(3) 0.013(4)
C6S 0.076(4) 0.087(5) 0.052(3) -0.006(3) 0.029(3) -0.026(4)

loop_
_atom_type_symbol
_atom_type_description
_atom_type_scat_dispersion_real
_atom_type_scat_dispersion_imag
_atom_type_scat_source
C C 0.0033 0.0016 'International Tables Vol C Tables 4.2.6.8 and 6.1.1.4'
H H 0.0000 0.0000 'International Tables Vol C Tables 4.2.6.8 and 6.1.1.4'
N N 0.0061 0.0033 'International Tables Vol C Tables 4.2.6.8 and 6.1.1.4'
O O 0.0106 0.0060 'International Tables Vol C Tables 4.2.6.8 and 6.1.1.4'
Cu Cu 0.3201 1.2651 'International Tables Vol C Tables 4.2.6.8 and 6.1.1.4'

loop_
_geom_angle_atom_site_label_1
_geom_angle_atom_site_label_2
_geom_angle_atom_site_label_3
_geom_angle
O1A Cu O1 169.38(12)
O1A Cu O2 94.84(11)
O1 Cu O2 83.75(11)
O1A Cu O2A 83.94(11)
O1 Cu O2A 95.01(11)
O2 Cu O2A 166.75(12)
O1A Cu N3 96.78(13)
O1 Cu N3 93.82(12)
O2 Cu N3 94.37(12)
O2A Cu N3 98.88(12)
C1 O1 Cu 112.1(2)
O1 C1 C2 123.6(4)
O1 C1 C8 116.2(3)
C2 C1 C8 120.3(4)
C4 C2 C1 115.7(4)
C4 C2 C3 124.0(4)
C1 C2 C3 120.3(4)
C31 C3 C33 108.0(6)
C31 C3 C32 107.6(5)
C33 C3 C32 110.3(5)
C31 C3 C2 111.1(5)
C33 C3 C2 109.5(4)
C32 C3 C2 110.2(4)
C2 C4 C5 123.9(4)
C6 C5 C4 123.9(4)
C5 C6 C8 114.6(4)
C5 C6 C7 124.7(4)
C8 C6 C7 120.7(3)
C73 C7 C71 110.6(5)
C73 C7 C6 109.5(4)
C71 C7 C6 110.2(4)
C73 C7 C72 108.5(5)
C71 C7 C72 106.9(4)
C6 C7 C72 111.2(4)
O2 C8 C6 122.4(4)
O2 C8 C1 115.9(3)
C6 C8 C1 121.7(3)
C8 O2 Cu 111.8(2)
C1A O1A Cu 112.0(2)
O1A C1A C2A 123.0(4)
O1A C1A C8A 116.3(3)
C2A C1A C8A 120.7(4)
C4A C2A C1A 115.5(4)
C4A C2A C3A 124.0(4)
C1A C2A C3A 120.4(4)
C32A C3A C2A 112.2(4)
C32A C3A C31A 107.8(5)
C2A C3A C31A 110.8(4)
C32A C3A C33A 109.0(4)
C2A C3A C33A 107.9(4)
C31A C3A C33A 109.0(5)
C2A C4A C5A 123.5(4)
C6A C5A C4A 123.9(4)
C5A C6A C8A 116.0(4)
C5A C6A C7A 123.7(4)
C8A C6A C7A 120.3(4)
C73A C7A C72A 108.8(4)
C73A C7A C71A 110.7(5)
C72A C7A C71A 107.7(5)
C73A C7A C6A 109.4(4)
C72A C7A C6A 110.6(4)
C71A C7A C6A 109.6(4)
O2A C8A C6A 123.8(4)
O2A C8A C1A 115.9(3)
C6A C8A C1A 120.4(3)
C8A O2A Cu 111.8(2)
O01 N1 C07 125.7(3)
O01 N1 C01 121.1(3)
C07 N1 C01 112.8(3)
N1 C01 C02 109.5(4)
N1 C01 C03 105.9(4)
C02 C01 C03 108.7(6)
N1 C01 C04 101.8(3)
C02 C01 C04 117.3(5)
C03 C01 C04 112.9(5)
N2 C04 C05 109.0(4)
N2 C04 C01 101.4(3)
C05 C04 C01 116.7(5)
N2 C04 C06 105.5(4)
C05 C04 C06 111.0(6)
C01 C04 C06 112.2(5)
O02 N2 C07 125.9(3)
O02 N2 C04 121.1(3)
C07 N2 C04 112.6(3)
N1 C07 N2 108.2(3)
N1 C07 C08 126.5(3)
N2 C07 C08 125.2(3)
C09 C08 C012 116.5(4)
C09 C08 C07 120.6(4)
C012 C08 C07 122.8(4)
N3 C09 C08 123.1(4)
C010 N3 C09 118.5(4)
C010 N3 Cu 120.4(3)
C09 N3 Cu 120.6(3)
N3 C010 C011 122.3(4)
C012 C011 C010 119.2(4)
C011 C012 C08 120.4(4)
C6S C1S C2S 119.6(7)
C3S C2S C1S 120.1(7)
C2S C3S C4S 120.1(6)
C5S C4S C3S 119.0(6)
C6S C5S C4S 120.8(7)
C5S C6S C1S 120.3(7)

loop_
_geom_bond_atom_site_label_1
_geom_bond_atom_site_label_2
_geom_bond_distance
Cu O1A 1.933(3)
Cu O1 1.944(3)
Cu O2 1.948(3)
Cu O2A 1.948(3)
Cu N3 2.254(4)
O1 C1 1.281(5)
C1 C2 1.430(6)
C1 C8 1.469(6)
C2 C4 1.359(6)
C2 C3 1.534(6)
C3 C31 1.513(8)
C3 C33 1.522(8)
C3 C32 1.523(7)
C4 C5 1.420(7)
C5 C6 1.369(6)
C6 C8 1.431(6)
C6 C7 1.531(6)
C7 C73 1.526(7)
C7 C71 1.529(7)
C7 C72 1.536(7)
C8 O2 1.289(5)
O1A C1A 1.280(5)
C1A C2A 1.437(6)
C1A C8A 1.470(6)
C2A C4A 1.356(6)
C2A C3A 1.532(6)
C3A C32A 1.526(7)
C3A C31A 1.534(7)
C3A C33A 1.555(7)
C4A C5A 1.425(7)
C5A C6A 1.350(6)
C6A C8A 1.430(6)
C6A C7A 1.550(6)
C7A C73A 1.520(7)
C7A C72A 1.539(7)
C7A C71A 1.541(7)
C8A O2A 1.278(5)
O01 N1 1.272(5)
N1 C07 1.346(5)
N1 C01 1.497(5)
C01 C02 1.514(8)
C01 C03 1.527(8)
C01 C04 1.541(6)
C04 N2 1.499(5)
C04 C05 1.508(8)
C04 C06 1.549(8)
N2 O02 1.286(4)
N2 C07 1.349(5)
C07 C08 1.461(5)
C08 C09 1.395(6)
C08 C012 1.396(6)
C09 N3 1.338(5)
N3 C010 1.332(6)
C010 C011 1.379(7)
C011 C012 1.357(6)
C1S C6S 1.356(10)
C1S C2S 1.372(10)
C2S C3S 1.357(9)
C3S C4S 1.377(8)
C4S C5S 1.363(9)
C5S C6S 1.352(10)
